data_1506407
loop_
_publ_author_name
'Rocher, Nathalie M.'
'Frech, Roger'
'Khan, Masood'

_publ_section_title
;
 Hydrogen bonding and the inductive effect in crystalline and solution
 phases of hexylamine:LiCF3SO3 and Dipropylamine:LiCF3SO3: application to
 branched poly(ethylenimine).
;
_journal_issue 44
_journal_name_full 'The journal of physical chemistry. B'
_journal_page_first 20697
_journal_page_last 20706
_journal_paper_doi 10.1021/jp052965g
_journal_volume 109
_journal_year 2005
_chemical_formula_sum 'C14 H30 F6 Li2 N2 O6 S2'
_chemical_formula_weight 514.40
_chemical_name_systematic
; 
 ? 
;
_space_group_IT_number 61
_symmetry_cell_setting orthorhombic
_symmetry_space_group_name_Hall '-P 2ac 2ab'
_symmetry_space_group_name_H-M 'P b c a'
_atom_sites_solution_hydrogens geom
_atom_sites_solution_primary direct
_atom_sites_solution_secondary difmap
_audit_creation_method SHELXL-97
_cell_angle_alpha 90.00
_cell_angle_beta 90.00
_cell_angle_gamma 90.00
_cell_formula_units_Z 4
_cell_length_a 8.6035(19)
_cell_length_b 10.008(2)
_cell_length_c 28.521(6)
_cell_measurement_reflns_used 7823
_cell_measurement_temperature 86(2)
_cell_measurement_theta_max 26.9
_cell_measurement_theta_min 3.2
_cell_volume 2455.8(9)
_computing_cell_refinement 'Bruker SMART'
_computing_data_collection 'Bruker SMART'
_computing_data_reduction 'Bruker SAINT'
_computing_molecular_graphics 'Bruker SHELXTL'
_computing_publication_material 'Bruker SHELXTL'
_computing_structure_refinement 'SHELXL-97 (Sheldrick, 1997)'
_computing_structure_solution 'SHELXS-97 (Sheldrick, 1990)'
_diffrn_ambient_temperature 86(2)
_diffrn_measured_fraction_theta_full 0.991
_diffrn_measured_fraction_theta_max 0.991
_diffrn_measurement_device_type 'CCD area detector'
_diffrn_measurement_method 'phi and omega scans'
_diffrn_radiation_monochromator graphite
_diffrn_radiation_source 'fine-focus sealed tube'
_diffrn_radiation_type MoK\a
_diffrn_radiation_wavelength 0.71073
_diffrn_reflns_av_R_equivalents 0.0311
_diffrn_reflns_av_sigmaI/netI 0.0169
_diffrn_reflns_limit_h_max 10
_diffrn_reflns_limit_h_min -10
_diffrn_reflns_limit_k_max 12
_diffrn_reflns_limit_k_min -12
_diffrn_reflns_limit_l_max 36
_diffrn_reflns_limit_l_min -36
_diffrn_reflns_number 25207
_diffrn_reflns_theta_full 26.78
_diffrn_reflns_theta_max 26.78
_diffrn_reflns_theta_min 2.76
_diffrn_standards_decay_% none
_diffrn_standards_interval_count 0
_diffrn_standards_number 0
_exptl_absorpt_coefficient_mu 0.292
_exptl_absorpt_correction_T_max 0.9386
_exptl_absorpt_correction_T_min 0.8972
_exptl_absorpt_correction_type multi-scan
_exptl_absorpt_process_details Bruker(2001)SADABS,BrukerAXSInc.,Madison,WI
_exptl_crystal_colour colourless
_exptl_crystal_density_diffrn 1.391
_exptl_crystal_density_method 'not measured'
_exptl_crystal_description prism
_exptl_crystal_F_000 1072
_exptl_crystal_size_max 0.38
_exptl_crystal_size_mid 0.32
_exptl_crystal_size_min 0.22
_refine_diff_density_max 0.354
_refine_diff_density_min -0.433
_refine_diff_density_rms 0.069
_refine_ls_extinction_method none
_refine_ls_goodness_of_fit_ref 1.164
_refine_ls_hydrogen_treatment mixed
_refine_ls_matrix_type full
_refine_ls_number_parameters 174
_refine_ls_number_reflns 2600
_refine_ls_number_restraints 44
_refine_ls_restrained_S_all 1.175
_refine_ls_R_factor_all 0.0543
_refine_ls_R_factor_gt 0.0501
_refine_ls_shift/su_max 0.031
_refine_ls_shift/su_mean 0.004
_refine_ls_structure_factor_coef Fsqd
_refine_ls_weighting_details 'calc w=1/[\s^2^(Fo^2^)+(0.0619P)^2^+5.7825P] where P=(Fo^2^+2Fc^2^)/3'
_refine_ls_weighting_scheme calc
_refine_ls_wR_factor_gt 0.1523
_refine_ls_wR_factor_ref 0.1552
_reflns_number_gt 2374
_reflns_number_total 2600
_reflns_threshold_expression >2sigma(I)
_cod_data_source_file jp052965gsi20050603_093950.cif
_cod_data_source_block rf3187s
_cod_depositor_comments
;
The following automatic conversions were performed:

'_symmetry_cell_setting' value 'Orthorhombic' changed to
'orthorhombic' according to
/home/saulius/struct/CIF-dictionaries/cif_core.dic dictionary named
'cif_core.dic' version 2.4.1 from 2010-06-29.

Automatic conversion script
Id: cif_fix_values 1715 2011-07-08 13:25:40Z adriana 
;
_cod_original_cell_volume 2455.7(9)
_cod_original_sg_symbol_H-M Pbca
_cod_database_code 1506407

loop_
_symmetry_equiv_pos_as_xyz
'x, y, z'
'-x+1/2, -y, z+1/2'
'-x, y+1/2, -z+1/2'
'x+1/2, -y+1/2, -z'
'-x, -y, -z'
'x-1/2, y, -z-1/2'
'x, -y-1/2, z-1/2'
'-x-1/2, y-1/2, z'

loop_
_atom_site_label
_atom_site_type_symbol
_atom_site_fract_x
_atom_site_fract_y
_atom_site_fract_z
_atom_site_U_iso_or_equiv
_atom_site_adp_type
_atom_site_occupancy
_atom_site_symmetry_multiplicity
_atom_site_calc_flag
_atom_site_refinement_flags
_atom_site_disorder_assembly
_atom_site_disorder_group
F1 F 1.1659(2) 0.21384(17) 0.37864(6) 0.0373(5) Uani 1 1 d . . .
F2 F 1.0361(2) 0.39208(19) 0.36343(5) 0.0333(4) Uani 1 1 d . . .
F3 F 1.2841(2) 0.40169(18) 0.37135(6) 0.0318(4) Uani 1 1 d . . .
S1 S 1.13326(7) 0.37311(6) 0.44985(2) 0.01662(15) Uani 1 1 d . . .
O1 O 0.9928(2) 0.30126(18) 0.46153(6) 0.0220(4) Uani 1 1 d . . .
O2 O 1.2726(2) 0.31628(17) 0.47008(6) 0.0209(4) Uani 1 1 d . . .
O3 O 1.1227(2) 0.51679(18) 0.45386(6) 0.0228(4) Uani 1 1 d . . .
C1 C 0.5653(9) 0.0732(5) 0.2308(2) 0.0430(16) Uani 0.50 1 d PDU A 1
H1A H 0.5595 0.0870 0.1968 0.064 Uiso 0.50 1 calc PR A 1
H1B H 0.4643 0.0423 0.2424 0.064 Uiso 0.50 1 calc PR A 1
H1C H 0.6448 0.0060 0.2378 0.064 Uiso 0.50 1 calc PR A 1
C1' C 0.7289(9) 0.0637(5) 0.2298(2) 0.0406(15) Uani 0.50 1 d PDU B 2
H1'A H 0.7256 0.0777 0.1958 0.061 Uiso 0.50 1 calc PR B 2
H1'B H 0.6507 -0.0029 0.2387 0.061 Uiso 0.50 1 calc PR B 2
H1'C H 0.8324 0.0316 0.2388 0.061 Uiso 0.50 1 calc PR B 2
C2 C 0.6075(8) 0.2039(5) 0.25460(12) 0.0284(13) Uani 0.50 1 d PDU A 1
H2A H 0.5298 0.2728 0.2462 0.034 Uiso 0.50 1 calc PR A 1
H2B H 0.7101 0.2343 0.2431 0.034 Uiso 0.50 1 calc PR A 1
C2' C 0.6950(9) 0.1947(5) 0.25472(12) 0.0309(13) Uani 0.50 1 d PDU B 2
H2'A H 0.5929 0.2283 0.2439 0.037 Uiso 0.50 1 calc PR B 2
H2'B H 0.7746 0.2610 0.2453 0.037 Uiso 0.50 1 calc PR B 2
C3 C 0.6133(8) 0.1891(4) 0.30764(13) 0.0289(13) Uani 0.50 1 d PDU A 1
H3A H 0.5104 0.1589 0.3190 0.035 Uiso 0.50 1 calc PR A 1
H3B H 0.6903 0.1195 0.3159 0.035 Uiso 0.50 1 calc PR A 1
C3' C 0.6928(7) 0.1860(3) 0.30802(12) 0.0231(12) Uani 0.50 1 d PDU B 2
H3'A H 0.7954 0.1539 0.3189 0.028 Uiso 0.50 1 calc PR B 2
H3'B H 0.6142 0.1191 0.3176 0.028 Uiso 0.50 1 calc PR B 2
C4 C 0.6564(3) 0.3183(2) 0.33238(7) 0.0255(6) Uani 1 1 d D . .
H4A H 0.5831 0.3891 0.3225 0.031 Uiso 0.50 1 calc PR A 1
H4B H 0.7617 0.3455 0.3222 0.031 Uiso 0.50 1 calc PR A 1
H4C H 0.7384 0.3822 0.3229 0.031 Uiso 0.50 1 d PR A 2
H4D H 0.5555 0.3543 0.3215 0.031 Uiso 0.50 1 d PR A 2
C5 C 0.6542(3) 0.3090(2) 0.38570(7) 0.0222(6) Uani 1 1 d D A .
H5A H 0.5599 0.2600 0.3957 0.027 Uiso 1 1 calc R . .
H5B H 0.7460 0.2577 0.3964 0.027 Uiso 1 1 calc R . .
C6 C 0.6556(3) 0.4459(2) 0.40859(9) 0.0214(5) Uani 1 1 d D . .
H6A H 0.7547 0.4915 0.4012 0.026 Uiso 1 1 calc R A .
H6B H 0.5698 0.5005 0.3956 0.026 Uiso 1 1 calc R . .
C7 C 1.1562(3) 0.3439(3) 0.38705(9) 0.0216(5) Uani 1 1 d . . .
Li1 Li 0.8131(5) 0.3525(4) 0.49881(16) 0.0220(9) Uani 1 1 d . . .
N1 N 0.6379(3) 0.4360(2) 0.46000(7) 0.0205(5) Uani 1 1 d . A .
H1E H 0.5488 0.3879 0.4658 0.025 Uiso 1 1 calc R . .
H1D H 0.6214 0.5210 0.4713 0.025 Uiso 1 1 calc R . .

loop_
_atom_site_aniso_label
_atom_site_aniso_U_11
_atom_site_aniso_U_22
_atom_site_aniso_U_33
_atom_site_aniso_U_23
_atom_site_aniso_U_13
_atom_site_aniso_U_12
F1 0.0621(12) 0.0250(8) 0.0248(8) -0.0104(7) 0.0072(8) -0.0001(8)
F2 0.0317(9) 0.0495(10) 0.0187(7) 0.0017(7) -0.0053(7) 0.0043(8)
F3 0.0292(9) 0.0421(9) 0.0242(8) 0.0048(7) 0.0066(7) -0.0037(8)
S1 0.0213(3) 0.0143(3) 0.0142(3) -0.0004(2) -0.0003(2) 0.0007(2)
O1 0.0245(9) 0.0221(9) 0.0193(8) -0.0010(7) 0.0031(7) -0.0016(8)
O2 0.0236(9) 0.0172(8) 0.0218(8) 0.0019(7) -0.0032(7) 0.0007(7)
O3 0.0318(10) 0.0147(8) 0.0220(9) -0.0004(7) -0.0019(8) 0.0021(7)
C1 0.059(3) 0.038(3) 0.032(3) -0.004(2) -0.002(3) -0.011(3)
C1' 0.062(3) 0.032(3) 0.028(2) -0.004(2) 0.000(3) 0.006(3)
C2 0.039(3) 0.028(2) 0.018(2) 0.000(2) -0.002(2) -0.003(2)
C2' 0.045(3) 0.025(2) 0.023(2) -0.002(2) -0.002(2) 0.005(2)
C3 0.036(3) 0.028(3) 0.023(2) -0.002(2) -0.001(2) -0.008(2)
C3' 0.031(3) 0.019(2) 0.019(2) -0.0010(18) -0.006(2) -0.005(2)
C4 0.0375(15) 0.0206(12) 0.0183(12) -0.0002(10) -0.0038(11) -0.0019(12)
C5 0.0302(13) 0.0181(12) 0.0182(12) -0.0018(10) -0.0012(10) -0.0002(10)
C6 0.0273(13) 0.0185(12) 0.0186(12) 0.0021(9) -0.0006(10) 0.0026(10)
C7 0.0257(13) 0.0216(12) 0.0176(11) 0.0017(10) 0.0017(10) 0.0000(10)
Li1 0.026(2) 0.0161(19) 0.024(2) -0.0014(16) 0.0034(18) -0.0020(18)
N1 0.0245(11) 0.0189(10) 0.0180(10) -0.0019(8) 0.0018(8) 0.0000(9)

loop_
_atom_type_symbol
_atom_type_description
_atom_type_scat_dispersion_real
_atom_type_scat_dispersion_imag
_atom_type_scat_source
C C 0.0033 0.0016 'International Tables Vol C Tables 4.2.6.8 and 6.1.1.4'
H H 0.0000 0.0000 'International Tables Vol C Tables 4.2.6.8 and 6.1.1.4'
Li Li -0.0003 0.0001 'International Tables Vol C Tables 4.2.6.8 and 6.1.1.4'
N N 0.0061 0.0033 'International Tables Vol C Tables 4.2.6.8 and 6.1.1.4'
O O 0.0106 0.0060 'International Tables Vol C Tables 4.2.6.8 and 6.1.1.4'
F F 0.0171 0.0103 'International Tables Vol C Tables 4.2.6.8 and 6.1.1.4'
S S 0.1246 0.1234 'International Tables Vol C Tables 4.2.6.8 and 6.1.1.4'

loop_
_geom_angle_atom_site_label_1
_geom_angle_atom_site_label_2
_geom_angle_atom_site_label_3
_geom_angle
_geom_angle_site_symmetry_1
_geom_angle_site_symmetry_3
O1 S1 O3 115.08(11) . .
O1 S1 O2 113.90(11) . .
O3 S1 O2 114.32(11) . .
O1 S1 C7 103.70(11) . .
O3 S1 C7 104.12(12) . .
O2 S1 C7 103.82(11) . .
S1 O1 Li1 131.25(17) . .
S1 O2 Li1 132.36(18) . 4_556
S1 O3 Li1 134.50(18) . 5_766
C2' C1' H1'A 109.5 . .
C2' C1' H1'B 109.5 . .
H1'A C1' H1'B 109.5 . .
C2' C1' H1'C 109.5 . .
H1'A C1' H1'C 109.5 . .
H1'B C1' H1'C 109.5 . .
C1 C2 C3 111.7(4) . .
C1 C2 H2A 109.3 . .
C3 C2 H2A 109.3 . .
C1 C2 H2B 109.3 . .
C3 C2 H2B 109.3 . .
H2A C2 H2B 107.9 . .
C1' C2' C3' 114.9(4) . .
C1' C2' H2'A 108.5 . .
C3' C2' H2'A 108.6 . .
C1' C2' H2'B 108.5 . .
C3' C2' H2'B 108.5 . .
H2'A C2' H2'B 107.5 . .
C4 C3 C2 112.8(3) . .
C4 C3 H3A 109.0 . .
C2 C3 H3A 109.0 . .
C4 C3 H3B 109.0 . .
C2 C3 H3B 109.0 . .
H3A C3 H3B 107.8 . .
C2' C3' C4 114.0(3) . .
C2' C3' H3'A 108.7 . .
C4 C3' H3'A 108.7 . .
C2' C3' H3'B 108.7 . .
C4 C3' H3'B 108.7 . .
H3'A C3' H3'B 107.6 . .
C3 C4 C5 114.1(2) . .
C3 C4 C3' 26.0(3) . .
C5 C4 C3' 113.8(2) . .
C3 C4 H4A 108.7 . .
C5 C4 H4A 108.7 . .
C3' C4 H4A 128.4 . .
C3 C4 H4B 108.7 . .
C5 C4 H4B 108.7 . .
C3' C4 H4B 85.2 . .
H4A C4 H4B 107.6 . .
C3 C4 H4C 126.6 . .
C5 C4 H4C 108.8 . .
C3' C4 H4C 106.8 . .
H4A C4 H4C 85.0 . .
H4B C4 H4C 24.4 . .
C3 C4 H4D 87.1 . .
C5 C4 H4D 108.9 . .
C3' C4 H4D 110.6 . .
H4A C4 H4D 24.6 . .
H4B C4 H4D 127.6 . .
H4C C4 H4D 107.7 . .
C6 C5 C4 111.97(19) . .
C6 C5 H5A 109.2 . .
C4 C5 H5A 109.2 . .
C6 C5 H5B 109.2 . .
C4 C5 H5B 109.2 . .
H5A C5 H5B 107.9 . .
N1 C6 C5 111.43(19) . .
N1 C6 H6A 109.3 . .
C5 C6 H6A 109.3 . .
N1 C6 H6B 109.3 . .
C5 C6 H6B 109.3 . .
H6A C6 H6B 108.0 . .
F3 C7 F2 108.5(2) . .
F3 C7 F1 108.4(2) . .
F2 C7 F1 108.3(2) . .
F3 C7 S1 110.62(18) . .
F2 C7 S1 110.88(18) . .
F1 C7 S1 109.97(18) . .
O2 Li1 O1 99.4(2) 4_456 .
O2 Li1 O3 108.5(2) 4_456 5_766
O1 Li1 O3 109.2(2) . 5_766
O2 Li1 N1 118.0(2) 4_456 .
O1 Li1 N1 113.4(2) . .
O3 Li1 N1 107.9(2) 5_766 .
C6 N1 Li1 119.2(2) . .
C6 N1 H1E 107.5 . .
Li1 N1 H1E 107.5 . .
C6 N1 H1D 107.5 . .
Li1 N1 H1D 107.5 . .
H1E N1 H1D 107.0 . .

loop_
_geom_bond_atom_site_label_1
_geom_bond_atom_site_label_2
_geom_bond_distance
_geom_bond_site_symmetry_2
F1 C7 1.326(3) .
F2 C7 1.324(3) .
F3 C7 1.321(3) .
S1 O1 1.4452(19) .
S1 O3 1.4454(19) .
S1 O2 1.4468(19) .
S1 C7 1.825(3) .
O1 Li1 1.945(5) .
O2 Li1 1.940(5) 4_556
O3 Li1 1.959(5) 5_766
C1 C2 1.518(3) .
C1 H1A 0.9800 .
C1 H1B 0.9800 .
C1 H1C 0.9800 .
C1' C2' 1.520(3) .
C1' H1'A 0.9800 .
C1' H1'B 0.9800 .
C1' H1'C 0.9800 .
C2 C3 1.521(3) .
C2 H2A 0.9900 .
C2 H2B 0.9900 .
C2' C3' 1.523(3) .
C2' H2'A 0.9900 .
C2' H2'B 0.9900 .
C3 C4 1.519(3) .
C3 H3A 0.9900 .
C3 H3B 0.9900 .
C3' C4 1.527(3) .
C3' H3'A 0.9900 .
C3' H3'B 0.9900 .
C4 C5 1.524(2) .
C4 H4A 0.9900 .
C4 H4B 0.9900 .
C4 H4C 0.9901 .
C4 H4D 0.9899 .
C5 C6 1.518(2) .
C5 H5A 0.9900 .
C5 H5B 0.9900 .
C6 N1 1.478(3) .
C6 H6A 0.9900 .
C6 H6B 0.9900 .
Li1 O2 1.940(5) 4_456
Li1 O3 1.959(5) 5_766
Li1 N1 2.049(5) .
N1 H1E 0.9200 .
N1 H1D 0.9200 .

loop_
_geom_hbond_atom_site_label_D
_geom_hbond_atom_site_label_H
_geom_hbond_atom_site_label_A
_geom_hbond_distance_DH
_geom_hbond_distance_HA
_geom_hbond_distance_DA
_geom_hbond_angle_DHA
_geom_hbond_site_symmetry_A
N1 H1E O2 0.92 2.49 3.376(3) 162.9 1_455
N1 H1D O2 0.92 2.51 3.274(3) 141.1 5_766

loop_
_geom_torsion_atom_site_label_1
_geom_torsion_atom_site_label_2
_geom_torsion_atom_site_label_3
_geom_torsion_atom_site_label_4
_geom_torsion
_geom_torsion_site_symmetry_1
_geom_torsion_site_symmetry_4
O3 S1 O1 Li1 -21.1(3) . .
O2 S1 O1 Li1 113.8(2) . .
C7 S1 O1 Li1 -134.1(2) . .
O1 S1 O2 Li1 11.7(3) . 4_556
O3 S1 O2 Li1 146.9(2) . 4_556
C7 S1 O2 Li1 -100.3(2) . 4_556
O1 S1 O3 Li1 100.0(3) . 5_766
O2 S1 O3 Li1 -34.6(3) . 5_766
C7 S1 O3 Li1 -147.2(3) . 5_766
C1 C2 C3 C4 179.6(5) . .
C1' C2' C3' C4 -179.2(5) . .
C2 C3 C4 C5 176.7(4) . .
C2 C3 C4 C3' -88.1(7) . .
C2' C3' C4 C3 83.4(7) . .
C2' C3' C4 C5 180.0(4) . .
C3 C4 C5 C6 -164.9(3) . .
C3' C4 C5 C6 166.6(3) . .
C4 C5 C6 N1 174.4(2) . .
O1 S1 C7 F3 -178.40(17) . .
O3 S1 C7 F3 60.8(2) . .
O2 S1 C7 F3 -59.1(2) . .
O1 S1 C7 F2 61.1(2) . .
O3 S1 C7 F2 -59.6(2) . .
O2 S1 C7 F2 -179.56(18) . .
O1 S1 C7 F1 -58.7(2) . .
O3 S1 C7 F1 -179.41(19) . .
O2 S1 C7 F1 60.6(2) . .
S1 O1 Li1 O2 -141.63(18) . 4_456
S1 O1 Li1 O3 -28.2(3) . 5_766
S1 O1 Li1 N1 92.2(3) . .
C5 C6 N1 Li1 67.7(3) . .
O2 Li1 N1 C6 -113.0(3) 4_456 .
O1 Li1 N1 C6 2.5(3) . .
O3 Li1 N1 C6 123.6(2) 5_766 .
